data_2219054
loop_
_publ_author_name
'Du, Hai-Tang'
'Du, Hai-Jun'

_publ_section_title 6-(4-Pyridyl)-3-(3,4,5-trimethoxyphenyl)-1,2,4-triazolo[3,4-<i>b</i>][1,3,4]thiadiazole
_journal_coeditor_code HK2505
_journal_issue 8
_journal_name_full 'Acta Crystallographica Section E'
_journal_page_first o1634
_journal_paper_doi 10.1107/S1600536808023544
_journal_volume 64
_journal_year 2008
_chemical_formula_iupac 'C17 H15 N5 O3 S'
_chemical_formula_moiety 'C17 H15 N5 O3 S'
_chemical_formula_sum 'C17 H15 N5 O3 S'
_chemical_formula_weight 369.40
_chemical_melting_point 447
_chemical_name_systematic
;
6-(4-Pyridyl)-3-(3,4,5-trimethoxyphenyl)-1,2,4-
triazolo[3,4-<i>b</i>][1,3,4]thiadiazole
;
_space_group_IT_number 2
_symmetry_cell_setting triclinic
_symmetry_space_group_name_Hall '-P 1'
_symmetry_space_group_name_H-M 'P -1'
_atom_sites_solution_hydrogens geom
_atom_sites_solution_primary direct
_atom_sites_solution_secondary difmap
_audit_creation_method SHELXL-97
_cell_angle_alpha 105.00(3)
_cell_angle_beta 104.18(3)
_cell_angle_gamma 96.58(3)
_cell_formula_units_Z 2
_cell_length_a 7.7051(15)
_cell_length_b 8.6684(17)
_cell_length_c 13.851(3)
_cell_measurement_reflns_used 2198
_cell_measurement_temperature 113(2)
_cell_measurement_theta_max 27.468
_cell_measurement_theta_min 2.478
_cell_volume 850.6(4)
_computing_cell_refinement 'CrystalClear (Rigaku/MSC, 2005)'
_computing_data_collection 'CrystalClear (Rigaku/MSC, 2005)'
_computing_data_reduction 'CrystalStructure (Rigaku/MSC, 2005)'
_computing_molecular_graphics 'SHELXTL (Sheldrick, 2008)'
_computing_publication_material 'SHELXTL (Sheldrick, 2008)'
_computing_structure_refinement 'SHELXL97 (Sheldrick, 2008)'
_computing_structure_solution 'SHELXS97 (Sheldrick, 2008)'
_diffrn_ambient_temperature 113(2)
_diffrn_measured_fraction_theta_full 0.990
_diffrn_measured_fraction_theta_max 0.990
_diffrn_measurement_device_type 'Rigaku Saturn CCD area-detector'
_diffrn_measurement_method \w
_diffrn_radiation_monochromator confocal
_diffrn_radiation_source 'rotating anode'
_diffrn_radiation_type MoK\a
_diffrn_radiation_wavelength 0.71073
_diffrn_reflns_av_R_equivalents 0.0213
_diffrn_reflns_av_sigmaI/netI 0.0338
_diffrn_reflns_limit_h_max 8
_diffrn_reflns_limit_h_min -9
_diffrn_reflns_limit_k_max 10
_diffrn_reflns_limit_k_min -5
_diffrn_reflns_limit_l_max 16
_diffrn_reflns_limit_l_min -16
_diffrn_reflns_number 4917
_diffrn_reflns_theta_full 25.02
_diffrn_reflns_theta_max 25.02
_diffrn_reflns_theta_min 1.59
_diffrn_standards_decay_% 0
_diffrn_standards_interval_count 0
_diffrn_standards_interval_time 0
_diffrn_standards_number 0
_exptl_absorpt_coefficient_mu 0.219
_exptl_absorpt_correction_T_max 0.9742
_exptl_absorpt_correction_T_min 0.9534
_exptl_absorpt_correction_type multi-scan
_exptl_absorpt_process_details '(CrystalClear; Rigaku/MSC, 2005)'
_exptl_crystal_colour colorless
_exptl_crystal_density_diffrn 1.442
_exptl_crystal_density_method 'not measured'
_exptl_crystal_description prism
_exptl_crystal_F_000 384
_exptl_crystal_size_max 0.22
_exptl_crystal_size_mid 0.20
_exptl_crystal_size_min 0.12
_refine_diff_density_max 0.334
_refine_diff_density_min -0.406
_refine_ls_extinction_method none
_refine_ls_goodness_of_fit_ref 1.091
_refine_ls_hydrogen_treatment constr
_refine_ls_matrix_type full
_refine_ls_number_parameters 238
_refine_ls_number_reflns 2970
_refine_ls_restrained_S_all 1.091
_refine_ls_R_factor_all 0.0409
_refine_ls_R_factor_gt 0.0325
_refine_ls_shift/su_max 0.001
_refine_ls_shift/su_mean 0.000
_refine_ls_structure_factor_coef Fsqd
_refine_ls_weighting_details 'calc w=1/[\s^2^(Fo^2^)+(0.0666P)^2^] where P=(Fo^2^+2Fc^2^)/3'
_refine_ls_weighting_scheme calc
_refine_ls_wR_factor_gt 0.0882
_refine_ls_wR_factor_ref 0.1003
_reflns_number_gt 2467
_reflns_number_total 2970
_reflns_threshold_expression I>2\s(I)
_cod_data_source_file hk2505.cif
_cod_data_source_block I
_cod_database_code 2219054
_cod_database_fobs_code 2219054

loop_
_symmetry_equiv_pos_as_xyz
'x, y, z'
'-x, -y, -z'

loop_
_atom_site_type_symbol
_atom_site_label
_atom_site_fract_x
_atom_site_fract_y
_atom_site_fract_z
_atom_site_U_iso_or_equiv
_atom_site_adp_type
_atom_site_calc_flag
_atom_site_refinement_flags
_atom_site_occupancy
S S1 0.12462(5) 1.42520(5) 0.15970(3) 0.01718(15) Uani d . 1
O O1 0.42347(15) 0.65186(14) -0.05689(9) 0.0207(3) Uani d . 1
O O2 0.38351(15) 0.55944(14) -0.26365(10) 0.0221(3) Uani d . 1
O O3 0.22791(16) 0.72787(15) -0.38536(9) 0.0237(3) Uani d . 1
N N1 0.06954(17) 1.22162(16) -0.13378(11) 0.0173(3) Uani d . 1
N N2 0.04356(18) 1.35552(17) -0.06135(11) 0.0174(3) Uani d . 1
N N3 0.16107(16) 1.18786(16) 0.01937(10) 0.0137(3) Uani d . 1
N N4 0.22454(17) 1.14340(16) 0.10761(11) 0.0153(3) Uani d . 1
N N5 0.3721(2) 1.2020(2) 0.49150(12) 0.0271(4) Uani d . 1
C C1 0.2006(2) 0.9733(2) -0.13125(13) 0.0154(4) Uani d . 1
C C2 0.2800(2) 0.8834(2) -0.06844(13) 0.0153(4) Uani d . 1
H H2 0.2920 0.9157 0.0027 0.018 Uiso calc R 1
C C3 0.3410(2) 0.7454(2) -0.11299(13) 0.0159(4) Uani d . 1
C C4 0.3211(2) 0.6951(2) -0.21931(14) 0.0172(4) Uani d . 1
C C5 0.2417(2) 0.7869(2) -0.28176(13) 0.0183(4) Uani d . 1
C C6 0.1823(2) 0.9264(2) -0.23794(13) 0.0176(4) Uani d . 1
H H6 0.1308 0.9879 -0.2793 0.021 Uiso calc R 1
C C7 0.4203(2) 0.6867(2) 0.04955(13) 0.0197(4) Uani d . 1
H H7A 0.4866 0.7948 0.0879 0.030 Uiso calc R 1
H H7B 0.4757 0.6100 0.0798 0.030 Uiso calc R 1
H H7C 0.2963 0.6786 0.0522 0.030 Uiso calc R 1
C C8 0.2630(3) 0.4101(2) -0.27988(15) 0.0273(4) Uani d . 1
H H8A 0.2430 0.4057 -0.2148 0.041 Uiso calc R 1
H H8B 0.3168 0.3198 -0.3067 0.041 Uiso calc R 1
H H8C 0.1488 0.4049 -0.3290 0.041 Uiso calc R 1
C C9 0.1605(3) 0.8243(2) -0.45012(15) 0.0285(4) Uani d . 1
H H9A 0.0370 0.8318 -0.4506 0.043 Uiso calc R 1
H H9B 0.1644 0.7747 -0.5199 0.043 Uiso calc R 1
H H9C 0.2347 0.9313 -0.4235 0.043 Uiso calc R 1
C C10 0.1416(2) 1.1222(2) -0.08494(13) 0.0145(3) Uani d . 1
C C11 0.1006(2) 1.33163(19) 0.03000(13) 0.0151(4) Uani d . 1
C C12 0.2130(2) 1.2572(2) 0.18640(13) 0.0156(4) Uani d . 1
C C13 0.2677(2) 1.2409(2) 0.29190(13) 0.0163(4) Uani d . 1
C C14 0.2786(2) 1.3663(2) 0.37991(14) 0.0225(4) Uani d . 1
H H14 0.2510 1.4657 0.3738 0.027 Uiso calc R 1
C C15 0.3307(2) 1.3421(2) 0.47678(15) 0.0265(4) Uani d . 1
H H15 0.3376 1.4276 0.5351 0.032 Uiso calc R 1
C C16 0.3604(2) 1.0826(2) 0.40556(14) 0.0242(4) Uani d . 1
H H16 0.3891 0.9846 0.4138 0.029 Uiso calc R 1
C C17 0.3089(2) 1.0943(2) 0.30574(14) 0.0212(4) Uani d . 1
H H17 0.3017 1.0063 0.2488 0.025 Uiso calc R 1

loop_
_atom_site_aniso_label
_atom_site_aniso_U_11
_atom_site_aniso_U_22
_atom_site_aniso_U_33
_atom_site_aniso_U_12
_atom_site_aniso_U_13
_atom_site_aniso_U_23
S1 0.0206(2) 0.0148(2) 0.0170(2) 0.00664(17) 0.00523(17) 0.00510(18)
O1 0.0273(6) 0.0190(7) 0.0201(7) 0.0131(5) 0.0084(5) 0.0081(5)
O2 0.0265(6) 0.0152(6) 0.0284(7) 0.0078(5) 0.0154(5) 0.0040(6)
O3 0.0328(7) 0.0239(7) 0.0151(6) 0.0079(5) 0.0091(5) 0.0039(6)
N1 0.0198(7) 0.0153(7) 0.0182(8) 0.0056(6) 0.0056(6) 0.0064(6)
N2 0.0213(7) 0.0153(7) 0.0172(8) 0.0069(6) 0.0057(6) 0.0057(6)
N3 0.0149(7) 0.0117(7) 0.0155(7) 0.0040(5) 0.0037(5) 0.0055(6)
N4 0.0161(7) 0.0168(7) 0.0148(7) 0.0047(6) 0.0039(5) 0.0077(6)
N5 0.0300(8) 0.0316(9) 0.0211(9) 0.0062(7) 0.0071(7) 0.0105(8)
C1 0.0126(8) 0.0155(9) 0.0177(9) 0.0019(6) 0.0043(6) 0.0048(7)
C2 0.0151(8) 0.0146(8) 0.0161(9) 0.0027(6) 0.0048(6) 0.0039(7)
C3 0.0127(8) 0.0150(9) 0.0206(9) 0.0033(6) 0.0045(6) 0.0064(7)
C4 0.0164(8) 0.0128(8) 0.0229(9) 0.0025(7) 0.0089(7) 0.0030(7)
C5 0.0169(8) 0.0203(9) 0.0169(9) 0.0006(7) 0.0061(7) 0.0040(8)
C6 0.0164(8) 0.0181(9) 0.0193(9) 0.0048(7) 0.0041(7) 0.0074(8)
C7 0.0232(9) 0.0184(9) 0.0204(9) 0.0080(7) 0.0050(7) 0.0097(8)
C8 0.0395(11) 0.0180(9) 0.0270(10) 0.0051(8) 0.0160(8) 0.0050(8)
C9 0.0341(10) 0.0347(11) 0.0181(10) 0.0075(9) 0.0088(8) 0.0088(9)
C10 0.0130(7) 0.0151(8) 0.0150(8) 0.0003(6) 0.0034(6) 0.0052(7)
C11 0.0131(8) 0.0122(8) 0.0212(9) 0.0042(6) 0.0059(7) 0.0055(7)
C12 0.0127(8) 0.0147(8) 0.0197(9) 0.0027(6) 0.0040(6) 0.0057(7)
C13 0.0124(8) 0.0203(9) 0.0166(9) 0.0026(7) 0.0036(6) 0.0069(7)
C14 0.0272(9) 0.0187(9) 0.0218(10) 0.0048(8) 0.0083(7) 0.0050(8)
C15 0.0314(10) 0.0268(11) 0.0191(10) 0.0016(8) 0.0086(8) 0.0035(8)
C16 0.0273(9) 0.0259(10) 0.0227(10) 0.0085(8) 0.0070(7) 0.0114(8)
C17 0.0224(9) 0.0214(9) 0.0203(9) 0.0076(7) 0.0047(7) 0.0070(8)

loop_
_atom_type_symbol
_atom_type_description
_atom_type_scat_dispersion_real
_atom_type_scat_dispersion_imag
_atom_type_scat_source
C C 0.0033 0.0016 'International Tables Vol C Tables 4.2.6.8 and 6.1.1.4'
H H 0.0000 0.0000 'International Tables Vol C Tables 4.2.6.8 and 6.1.1.4'
N N 0.0061 0.0033 'International Tables Vol C Tables 4.2.6.8 and 6.1.1.4'
O O 0.0106 0.0060 'International Tables Vol C Tables 4.2.6.8 and 6.1.1.4'
S S 0.1246 0.1234 'International Tables Vol C Tables 4.2.6.8 and 6.1.1.4'

loop_
_geom_angle_atom_site_label_1
_geom_angle_atom_site_label_2
_geom_angle_atom_site_label_3
_geom_angle
C11 S1 C12 87.35(8)
C3 O1 C7 116.86(13)
C4 O2 C8 113.05(12)
C5 O3 C9 116.86(14)
C10 N1 N2 109.38(13)
C11 N2 N1 106.05(13)
C11 N3 N4 117.95(14)
C11 N3 C10 106.53(13)
N4 N3 C10 135.51(13)
C12 N4 N3 107.80(13)
C16 N5 C15 116.09(16)
C2 C1 C6 120.81(15)
C2 C1 C10 120.03(15)
C6 C1 C10 119.11(15)
C3 C2 C1 119.36(16)
C3 C2 H2 120.3
C1 C2 H2 120.3
O1 C3 C2 123.22(15)
O1 C3 C4 116.10(14)
C2 C3 C4 120.68(15)
O2 C4 C3 120.89(15)
O2 C4 C5 119.60(15)
C3 C4 C5 119.48(15)
O3 C5 C6 124.38(15)
O3 C5 C4 115.23(15)
C6 C5 C4 120.39(15)
C5 C6 C1 119.26(15)
C5 C6 H6 120.4
C1 C6 H6 120.4
O1 C7 H7A 109.5
O1 C7 H7B 109.5
H7A C7 H7B 109.5
O1 C7 H7C 109.5
H7A C7 H7C 109.5
H7B C7 H7C 109.5
O2 C8 H8A 109.5
O2 C8 H8B 109.5
H8A C8 H8B 109.5
O2 C8 H8C 109.5
H8A C8 H8C 109.5
H8B C8 H8C 109.5
O3 C9 H9A 109.5
O3 C9 H9B 109.5
H9A C9 H9B 109.5
O3 C9 H9C 109.5
H9A C9 H9C 109.5
H9B C9 H9C 109.5
N1 C10 N3 107.71(14)
N1 C10 C1 126.81(15)
N3 C10 C1 125.40(14)
N2 C11 N3 110.32(15)
N2 C11 S1 139.95(13)
N3 C11 S1 109.73(12)
N4 C12 C13 120.08(15)
N4 C12 S1 117.15(12)
C13 C12 S1 122.75(13)
C14 C13 C17 117.81(16)
C14 C13 C12 122.40(16)
C17 C13 C12 119.78(16)
C15 C14 C13 119.24(17)
C15 C14 H14 120.4
C13 C14 H14 120.4
N5 C15 C14 123.67(18)
N5 C15 H15 118.2
C14 C15 H15 118.2
N5 C16 C17 124.66(17)
N5 C16 H16 117.7
C17 C16 H16 117.7
C16 C17 C13 118.51(18)
C16 C17 H17 120.7
C13 C17 H17 120.7

loop_
_geom_bond_atom_site_label_1
_geom_bond_atom_site_label_2
_geom_bond_distance
S1 C11 1.7226(18)
S1 C12 1.7615(17)
O1 C3 1.3664(19)
O1 C7 1.433(2)
O2 C4 1.376(2)
O2 C8 1.435(2)
O3 C5 1.366(2)
O3 C9 1.426(2)
N1 C10 1.317(2)
N1 N2 1.394(2)
N2 C11 1.312(2)
N3 C11 1.365(2)
N3 N4 1.3694(18)
N3 C10 1.372(2)
N4 C12 1.297(2)
N5 C16 1.336(2)
N5 C15 1.343(2)
C1 C2 1.392(2)
C1 C6 1.394(2)
C1 C10 1.460(2)
C2 C3 1.387(2)
C2 H2 0.9300
C3 C4 1.387(2)
C4 C5 1.402(2)
C5 C6 1.387(2)
C6 H6 0.9300
C7 H7A 0.9600
C7 H7B 0.9600
C7 H7C 0.9600
C8 H8A 0.9600
C8 H8B 0.9600
C8 H8C 0.9600
C9 H9A 0.9600
C9 H9B 0.9600
C9 H9C 0.9600
C12 C13 1.467(2)
C13 C14 1.385(2)
C13 C17 1.393(2)
C14 C15 1.381(2)
C14 H14 0.9300
C15 H15 0.9300
C16 C17 1.376(2)
C16 H16 0.9300
C17 H17 0.9300

loop_
_geom_hbond_atom_site_label_D
_geom_hbond_atom_site_label_H
_geom_hbond_atom_site_label_A
_geom_hbond_site_symmetry_A
_geom_hbond_distance_DH
_geom_hbond_distance_HA
_geom_hbond_distance_DA
_geom_hbond_angle_DHA
_geom_hbond_publ_flag
C2 H2 N4 . 0.93 2.32 3.016(3) 131.00 yes
C7 H7B O1 2_665 0.96 2.45 3.313(3) 149.00 yes
C8 H8A O1 . 0.96 2.59 3.106(3) 114.00 yes
C8 H8A N1 1_545 0.96 2.60 3.409(3) 142.00 yes
C14 H14 S1 . 0.93 2.80 3.185(3) 106.00 yes
C9 H9A Cg3 2_755 0.96 3.07 3.974(3) 157.00 yes

loop_
_geom_torsion_atom_site_label_1
_geom_torsion_atom_site_label_2
_geom_torsion_atom_site_label_3
_geom_torsion_atom_site_label_4
_geom_torsion
C10 N1 N2 C11 -0.40(17)
C11 N3 N4 C12 -0.60(19)
C10 N3 N4 C12 178.75(15)
C6 C1 C2 C3 -0.1(2)
C10 C1 C2 C3 -177.80(14)
C7 O1 C3 C2 9.6(2)
C7 O1 C3 C4 -170.70(13)
C1 C2 C3 O1 178.75(13)
C1 C2 C3 C4 -1.0(2)
C8 O2 C4 C3 79.22(19)
C8 O2 C4 C5 -102.87(18)
O1 C3 C4 O2 -0.6(2)
C2 C3 C4 O2 179.15(14)
O1 C3 C4 C5 -178.51(14)
C2 C3 C4 C5 1.2(2)
C9 O3 C5 C6 5.0(2)
C9 O3 C5 C4 -175.42(14)
O2 C4 C5 O3 2.1(2)
C3 C4 C5 O3 180.00(13)
O2 C4 C5 C6 -178.33(14)
C3 C4 C5 C6 -0.4(2)
O3 C5 C6 C1 178.88(14)
C4 C5 C6 C1 -0.7(2)
C2 C1 C6 C5 1.0(2)
C10 C1 C6 C5 178.66(14)
N2 N1 C10 N3 0.96(17)
N2 N1 C10 C1 -175.87(14)
C11 N3 C10 N1 -1.14(17)
N4 N3 C10 N1 179.45(15)
C11 N3 C10 C1 175.75(14)
N4 N3 C10 C1 -3.7(3)
C2 C1 C10 N1 177.96(15)
C6 C1 C10 N1 0.3(2)
C2 C1 C10 N3 1.7(2)
C6 C1 C10 N3 -176.04(13)
N1 N2 C11 N3 -0.34(17)
N1 N2 C11 S1 179.14(15)
N4 N3 C11 N2 -179.55(12)
C10 N3 C11 N2 0.92(17)
N4 N3 C11 S1 0.80(17)
C10 N3 C11 S1 -178.73(9)
C12 S1 C11 N2 179.97(19)
C12 S1 C11 N3 -0.55(11)
N3 N4 C12 C13 178.53(13)
N3 N4 C12 S1 0.12(16)
C11 S1 C12 N4 0.26(13)
C11 S1 C12 C13 -178.10(13)
N4 C12 C13 C14 172.23(15)
S1 C12 C13 C14 -9.5(2)
N4 C12 C13 C17 -8.5(2)
S1 C12 C13 C17 169.79(12)
C17 C13 C14 C15 0.6(2)
C12 C13 C14 C15 179.86(14)
C16 N5 C15 C14 0.0(3)
C13 C14 C15 N5 -0.1(3)
C15 N5 C16 C17 -0.4(3)
N5 C16 C17 C13 0.8(3)
C14 C13 C17 C16 -0.9(2)
C12 C13 C17 C16 179.80(14)

loop_
_cod_related_entry_id
_cod_related_entry_database
_cod_related_entry_code
1 ChemSpider 579486
